data_7014830
loop_
_publ_author_name
'Sun, Wen-Hua'
'Shen, Miao'
'Zhang, Wenjuan'
'Huang, Wei'
'Liu, Shaofeng'
'Redshaw, Carl'

_publ_section_title
;
 Methylaluminium 8-quinolinolates: synthesis, characterization and use
 in ring-opening polymerization (ROP) of \e-caprolactone
;
_journal_issue 11
_journal_name_full 'Dalton Transactions'
_journal_page_first 2645
_journal_paper_doi 10.1039/c0dt01207f
_journal_volume 40
_journal_year 2011
_chemical_formula_sum 'C26 H33 Al N2 O'
_chemical_formula_weight 416.52
_chemical_name_systematic
;
?
;
_space_group_IT_number 14
_symmetry_cell_setting monoclinic
_symmetry_space_group_name_Hall '-P 2yn'
_symmetry_space_group_name_H-M 'P 1 21/n 1'
_atom_sites_solution_hydrogens geom
_atom_sites_solution_primary direct
_atom_sites_solution_secondary difmap
_audit_creation_method SHELXL-97
_cell_angle_alpha 90.00
_cell_angle_beta 95.25(3)
_cell_angle_gamma 90.00
_cell_formula_units_Z 4
_cell_length_a 10.237(2)
_cell_length_b 15.701(3)
_cell_length_c 14.671(3)
_cell_measurement_reflns_used 7161
_cell_measurement_temperature 173(2)
_cell_measurement_theta_max 27.52
_cell_measurement_theta_min 1.90
_cell_volume 2348.2(8)
_computing_cell_refinement 'Siemens SMART & SAINT'
_computing_data_collection 'Siemens SMART'
_computing_data_reduction 'Siemens XPREP'
_computing_molecular_graphics 'Bruker SHELXTL'
_computing_publication_material 'Bruker SHELXTL'
_computing_structure_refinement 'SHELXL-97 (Sheldrick, 1997)'
_computing_structure_solution 'SHELXS-97 (Sheldrick, 1990)'
_diffrn_ambient_temperature 173(2)
_diffrn_measured_fraction_theta_full 0.991
_diffrn_measured_fraction_theta_max 0.991
_diffrn_measurement_device_type 'Bruker P4'
_diffrn_measurement_method '\w scans'
_diffrn_radiation_monochromator graphite
_diffrn_radiation_source 'fine-focus sealed tube'
_diffrn_radiation_type MoK\a
_diffrn_radiation_wavelength 0.71073
_diffrn_reflns_av_R_equivalents 0.0495
_diffrn_reflns_av_sigmaI/netI 0.0469
_diffrn_reflns_limit_h_max 13
_diffrn_reflns_limit_h_min -12
_diffrn_reflns_limit_k_max 20
_diffrn_reflns_limit_k_min -19
_diffrn_reflns_limit_l_max 19
_diffrn_reflns_limit_l_min -18
_diffrn_reflns_number 18916
_diffrn_reflns_theta_full 27.52
_diffrn_reflns_theta_max 27.52
_diffrn_reflns_theta_min 1.90
_exptl_absorpt_coefficient_mu 0.106
_exptl_absorpt_correction_T_max 0.9895
_exptl_absorpt_correction_T_min 0.9700
_exptl_absorpt_correction_type empirical
_exptl_absorpt_process_details 'SADABS (Sheldrick, 1996)'
_exptl_crystal_colour red
_exptl_crystal_density_diffrn 1.178
_exptl_crystal_density_method 'not measured'
_exptl_crystal_description plate
_exptl_crystal_F_000 896
_exptl_crystal_size_max 0.29
_exptl_crystal_size_mid 0.20
_exptl_crystal_size_min 0.10
_refine_diff_density_max 0.414
_refine_diff_density_min -0.494
_refine_diff_density_rms 0.094
_refine_ls_extinction_method none
_refine_ls_goodness_of_fit_ref 1.274
_refine_ls_hydrogen_treatment constr
_refine_ls_matrix_type full
_refine_ls_number_parameters 271
_refine_ls_number_reflns 5364
_refine_ls_number_restraints 0
_refine_ls_restrained_S_all 1.274
_refine_ls_R_factor_gt 0.0960
_refine_ls_shift/su_max 0.000
_refine_ls_shift/su_mean 0.000
_refine_ls_structure_factor_coef Fsqd
_refine_ls_weighting_details 'calc w=1/[\s^2^(Fo^2^)+(0.0860P)^2^+2.0131P] where P=(Fo^2^+2Fc^2^)/3'
_refine_ls_weighting_scheme calc
_refine_ls_wR_factor_gt 0.2285
_refine_ls_wR_factor_ref 0.2351
_reflns_number_gt 4788
_reflns_number_total 5364
_reflns_threshold_expression >2sigma(I)
_cod_data_source_file C0DT01207F.TXT
_cod_data_source_block 8
_cod_depositor_comments
;
The following automatic conversions were performed:
'_symmetry_cell_setting' value 'Monoclinic' changed to 'monoclinic'
according to '/home/saulius/struct/CIF-dictionaries/cif_core.dic'
dictionary named 'cif_core.dic' version 2.4.1 from 2010-06-29.

Automatic conversion script
Id: cif_fix_enum 1555 2011-01-17 13:19:09Z saulius 
;
_cod_original_sg_symbol_H-M P2(1)/n
_cod_database_code 7014830

loop_
_symmetry_equiv_pos_as_xyz
'x, y, z'
'-x+1/2, y+1/2, -z+1/2'
'-x, -y, -z'
'x-1/2, -y-1/2, z-1/2'

loop_
_atom_site_label
_atom_site_type_symbol
_atom_site_fract_x
_atom_site_fract_y
_atom_site_fract_z
_atom_site_U_iso_or_equiv
_atom_site_adp_type
_atom_site_occupancy
_atom_site_symmetry_multiplicity
_atom_site_calc_flag
_atom_site_refinement_flags
_atom_site_disorder_assembly
_atom_site_disorder_group
Al1 Al 0.95920(9) 0.21281(6) 0.65757(6) 0.0303(3) Uani 1 1 d . . .
O1 O 1.0588(2) 0.11349(15) 0.68277(16) 0.0409(6) Uani 1 1 d . . .
N2 N 0.7977(2) 0.28946(15) 0.55377(16) 0.0266(5) Uani 1 1 d . . .
C12 C 0.5641(3) 0.2999(2) 0.5778(2) 0.0311(7) Uani 1 1 d . . .
N1 N 0.9735(2) 0.17747(17) 0.52854(18) 0.0315(6) Uani 1 1 d . . .
C11 C 0.6864(3) 0.34022(19) 0.57652(19) 0.0279(6) Uani 1 1 d . . .
C9 C 1.0641(3) 0.1153(2) 0.5238(2) 0.0350(7) Uani 1 1 d . . .
C8 C 0.9191(3) 0.2142(2) 0.4528(2) 0.0331(7) Uani 1 1 d . . .
C16 C 0.7044(3) 0.4261(2) 0.6012(2) 0.0322(7) Uani 1 1 d . . .
C10 C 0.8137(3) 0.2765(2) 0.4688(2) 0.0296(6) Uani 1 1 d . . .
C31 C 0.8222(3) 0.1976(2) 0.7406(2) 0.0392(8) Uani 1 1 d . . .
H31A H 0.8498 0.2243 0.7997 0.059 Uiso 1 1 calc R . .
H31B H 0.8073 0.1366 0.7497 0.059 Uiso 1 1 calc R . .
H31C H 0.7408 0.2242 0.7142 0.059 Uiso 1 1 calc R . .
C32 C 1.0919(3) 0.3048(2) 0.6733(2) 0.0382(8) Uani 1 1 d . . .
H32A H 1.0940 0.3277 0.7355 0.057 Uiso 1 1 calc R . .
H32B H 1.0689 0.3502 0.6290 0.057 Uiso 1 1 calc R . .
H32C H 1.1784 0.2818 0.6632 0.057 Uiso 1 1 calc R . .
C17 C 0.5437(3) 0.2059(2) 0.5562(2) 0.0370(7) Uani 1 1 d . . .
H17A H 0.6321 0.1796 0.5528 0.044 Uiso 1 1 calc R . .
C13 C 0.4586(3) 0.3492(2) 0.6006(2) 0.0393(8) Uani 1 1 d . . .
H13A H 0.3745 0.3237 0.6006 0.047 Uiso 1 1 calc R . .
C18 C 0.8385(3) 0.4684(2) 0.6069(2) 0.0339(7) Uani 1 1 d . . .
H18A H 0.8998 0.4297 0.5774 0.041 Uiso 1 1 calc R . .
C1 C 1.1093(3) 0.0801(2) 0.6108(3) 0.0377(8) Uani 1 1 d . . .
C14 C 0.4737(3) 0.4340(2) 0.6229(3) 0.0434(8) Uani 1 1 d . . .
H14A H 0.4002 0.4667 0.6374 0.052 Uiso 1 1 calc R . .
C5 C 1.1085(3) 0.0875(2) 0.4402(3) 0.0417(8) Uani 1 1 d . . .
C7 C 0.9584(4) 0.1906(2) 0.3666(2) 0.0423(8) Uani 1 1 d . . .
H7A H 0.9202 0.2175 0.3126 0.051 Uiso 1 1 calc R . .
C41 C 0.7364(3) 0.3168(2) 0.3883(2) 0.0375(7) Uani 1 1 d . . .
H41A H 0.6532 0.3396 0.4077 0.045 Uiso 1 1 calc R . .
H41B H 0.7146 0.2730 0.3407 0.045 Uiso 1 1 calc R . .
C24 C 0.8361(4) 0.5544(2) 0.5567(3) 0.0442(8) Uani 1 1 d . . .
H24A H 0.8039 0.5461 0.4924 0.066 Uiso 1 1 calc R . .
H24B H 0.9249 0.5781 0.5605 0.066 Uiso 1 1 calc R . .
H24C H 0.7779 0.5938 0.5854 0.066 Uiso 1 1 calc R . .
C23 C 0.8896(4) 0.4789(2) 0.7078(2) 0.0410(8) Uani 1 1 d . . .
H23A H 0.8920 0.4232 0.7380 0.061 Uiso 1 1 calc R . .
H23B H 0.8314 0.5171 0.7379 0.061 Uiso 1 1 calc R . .
H23C H 0.9783 0.5031 0.7119 0.061 Uiso 1 1 calc R . .
C15 C 0.5952(3) 0.4715(2) 0.6243(3) 0.0419(8) Uani 1 1 d . . .
H15A H 0.6050 0.5296 0.6414 0.050 Uiso 1 1 calc R . .
C2 C 1.1995(3) 0.0143(2) 0.6114(3) 0.0468(9) Uani 1 1 d . . .
H2B H 1.2315 -0.0120 0.6674 0.056 Uiso 1 1 calc R . .
C22 C 0.4776(4) 0.1601(2) 0.6315(3) 0.0464(9) Uani 1 1 d . . .
H22A H 0.5292 0.1688 0.6904 0.070 Uiso 1 1 calc R . .
H22B H 0.4721 0.0990 0.6179 0.070 Uiso 1 1 calc R . .
H22C H 0.3891 0.1831 0.6347 0.070 Uiso 1 1 calc R . .
C6 C 1.0521(4) 0.1288(3) 0.3612(3) 0.0474(9) Uani 1 1 d . . .
H6A H 1.0792 0.1137 0.3031 0.057 Uiso 1 1 calc R . .
C42 C 0.8142(4) 0.3893(2) 0.3477(2) 0.0436(8) Uani 1 1 d . . .
H42A H 0.7616 0.4143 0.2953 0.065 Uiso 1 1 calc R . .
H42B H 0.8960 0.3666 0.3276 0.065 Uiso 1 1 calc R . .
H42C H 0.8345 0.4332 0.3944 0.065 Uiso 1 1 calc R . .
C4 C 1.2014(4) 0.0204(2) 0.4443(3) 0.0509(10) Uani 1 1 d . . .
H4A H 1.2339 -0.0007 0.3900 0.061 Uiso 1 1 calc R . .
C3 C 1.2433(3) -0.0134(2) 0.5281(3) 0.0529(11) Uani 1 1 d . . .
H3A H 1.3057 -0.0583 0.5300 0.063 Uiso 1 1 calc R . .
C21 C 0.4645(4) 0.1915(3) 0.4637(3) 0.0569(11) Uani 1 1 d . . .
H21A H 0.5078 0.2205 0.4154 0.085 Uiso 1 1 calc R . .
H21B H 0.3759 0.2146 0.4658 0.085 Uiso 1 1 calc R . .
H21C H 0.4592 0.1304 0.4506 0.085 Uiso 1 1 calc R . .

loop_
_atom_site_aniso_label
_atom_site_aniso_U_11
_atom_site_aniso_U_22
_atom_site_aniso_U_33
_atom_site_aniso_U_23
_atom_site_aniso_U_13
_atom_site_aniso_U_12
Al1 0.0313(5) 0.0314(5) 0.0285(5) -0.0018(4) 0.0039(4) -0.0016(4)
O1 0.0426(13) 0.0389(13) 0.0401(13) -0.0003(10) -0.0022(10) 0.0091(11)
N2 0.0251(12) 0.0283(13) 0.0263(12) -0.0004(10) 0.0016(9) -0.0045(10)
C12 0.0278(15) 0.0341(16) 0.0314(15) 0.0045(12) 0.0020(12) -0.0010(12)
N1 0.0272(13) 0.0342(14) 0.0332(13) -0.0046(11) 0.0031(10) -0.0022(11)
C11 0.0262(14) 0.0328(16) 0.0241(13) 0.0036(12) -0.0006(11) 0.0009(12)
C9 0.0265(15) 0.0314(16) 0.0475(19) -0.0119(14) 0.0050(13) -0.0052(13)
C8 0.0331(16) 0.0370(17) 0.0295(15) -0.0067(13) 0.0043(12) -0.0097(13)
C16 0.0298(15) 0.0339(16) 0.0325(15) 0.0044(13) 0.0006(12) -0.0001(13)
C10 0.0277(15) 0.0351(16) 0.0259(14) -0.0013(12) 0.0016(11) -0.0092(12)
C31 0.0397(18) 0.044(2) 0.0333(16) 0.0076(14) 0.0035(14) -0.0017(15)
C32 0.0295(16) 0.0411(18) 0.0431(18) 0.0042(15) -0.0025(13) -0.0017(14)
C17 0.0294(16) 0.0396(18) 0.0416(18) 0.0000(14) 0.0015(13) -0.0075(14)
C13 0.0246(15) 0.050(2) 0.0435(18) 0.0068(16) 0.0031(13) -0.0019(14)
C18 0.0329(16) 0.0314(16) 0.0371(17) 0.0001(13) 0.0019(13) -0.0048(13)
C1 0.0285(16) 0.0310(17) 0.053(2) -0.0097(15) -0.0013(14) -0.0005(13)
C14 0.0314(17) 0.044(2) 0.055(2) 0.0053(16) 0.0032(15) 0.0120(15)
C5 0.0338(17) 0.0410(19) 0.052(2) -0.0181(16) 0.0122(15) -0.0094(15)
C7 0.047(2) 0.049(2) 0.0324(17) -0.0083(15) 0.0108(14) -0.0073(16)
C41 0.0349(17) 0.050(2) 0.0263(15) 0.0030(14) -0.0031(12) -0.0035(15)
C24 0.045(2) 0.0388(19) 0.048(2) 0.0048(16) 0.0022(16) -0.0097(16)
C23 0.0423(19) 0.0383(18) 0.0408(18) 0.0016(15) -0.0039(15) -0.0055(15)
C15 0.0417(19) 0.0354(18) 0.048(2) -0.0009(15) 0.0023(15) 0.0060(15)
C2 0.0364(18) 0.0324(18) 0.069(3) -0.0128(17) -0.0082(17) 0.0006(15)
C22 0.0402(19) 0.046(2) 0.053(2) 0.0069(17) 0.0066(16) -0.0090(16)
C6 0.050(2) 0.055(2) 0.0397(19) -0.0189(17) 0.0211(16) -0.0131(18)
C42 0.046(2) 0.052(2) 0.0314(17) 0.0107(15) 0.0008(14) -0.0050(17)
C4 0.0344(18) 0.044(2) 0.076(3) -0.027(2) 0.0159(18) -0.0047(16)
C3 0.0285(17) 0.038(2) 0.092(3) -0.026(2) 0.0003(19) -0.0003(15)
C21 0.059(3) 0.062(3) 0.047(2) -0.0009(19) -0.0054(18) -0.024(2)

loop_
_atom_type_symbol
_atom_type_description
_atom_type_scat_dispersion_real
_atom_type_scat_dispersion_imag
_atom_type_scat_source
C C 0.0033 0.0016 'International Tables Vol C Tables 4.2.6.8 and 6.1.1.4'
H H 0.0000 0.0000 'International Tables Vol C Tables 4.2.6.8 and 6.1.1.4'
N N 0.0061 0.0033 'International Tables Vol C Tables 4.2.6.8 and 6.1.1.4'
O O 0.0106 0.0060 'International Tables Vol C Tables 4.2.6.8 and 6.1.1.4'
Al Al 0.0645 0.0514 'International Tables Vol C Tables 4.2.6.8 and 6.1.1.4'

loop_
_geom_angle_atom_site_label_1
_geom_angle_atom_site_label_2
_geom_angle_atom_site_label_3
_geom_angle
_geom_angle_site_symmetry_1
_geom_angle_site_symmetry_3
_geom_angle_publ_flag
O1 Al1 C31 100.55(14) . . ?
O1 Al1 C32 103.15(13) . . ?
C31 Al1 C32 122.68(16) . . ?
O1 Al1 N1 82.54(11) . . ?
C31 Al1 N1 132.69(14) . . ?
C32 Al1 N1 101.80(14) . . ?
C1 O1 Al1 114.5(2) . . ?
C10 N2 C11 118.7(3) . . ?
C13 C12 C11 117.7(3) . . ?
C13 C12 C17 119.6(3) . . ?
C11 C12 C17 122.7(3) . . ?
C8 N1 C9 120.5(3) . . ?
C8 N1 Al1 127.8(2) . . ?
C9 N1 Al1 111.1(2) . . ?
C16 C11 C12 121.7(3) . . ?
C16 C11 N2 119.9(3) . . ?
C12 C11 N2 118.3(3) . . ?
N1 C9 C5 122.9(3) . . ?
N1 C9 C1 113.6(3) . . ?
C5 C9 C1 123.5(3) . . ?
N1 C8 C7 120.2(3) . . ?
N1 C8 C10 114.0(3) . . ?
C7 C8 C10 125.7(3) . . ?
C15 C16 C11 117.7(3) . . ?
C15 C16 C18 120.3(3) . . ?
C11 C16 C18 122.0(3) . . ?
N2 C10 C8 114.4(3) . . ?
N2 C10 C41 126.3(3) . . ?
C8 C10 C41 119.3(3) . . ?
Al1 C31 H31A 109.5 . . ?
Al1 C31 H31B 109.5 . . ?
H31A C31 H31B 109.5 . . ?
Al1 C31 H31C 109.5 . . ?
H31A C31 H31C 109.5 . . ?
H31B C31 H31C 109.5 . . ?
Al1 C32 H32A 109.5 . . ?
Al1 C32 H32B 109.5 . . ?
H32A C32 H32B 109.5 . . ?
Al1 C32 H32C 109.5 . . ?
H32A C32 H32C 109.5 . . ?
H32B C32 H32C 109.5 . . ?
C12 C17 C22 111.5(3) . . ?
C12 C17 C21 112.3(3) . . ?
C22 C17 C21 109.7(3) . . ?
C12 C17 H17A 107.7 . . ?
C22 C17 H17A 107.7 . . ?
C21 C17 H17A 107.7 . . ?
C14 C13 C12 121.5(3) . . ?
C14 C13 H13A 119.3 . . ?
C12 C13 H13A 119.3 . . ?
C16 C18 C23 109.1(3) . . ?
C16 C18 C24 112.5(3) . . ?
C23 C18 C24 110.9(3) . . ?
C16 C18 H18A 108.1 . . ?
C23 C18 H18A 108.1 . . ?
C24 C18 H18A 108.1 . . ?
O1 C1 C2 126.7(3) . . ?
O1 C1 C9 116.2(3) . . ?
C2 C1 C9 117.1(3) . . ?
C15 C14 C13 119.9(3) . . ?
C15 C14 H14A 120.0 . . ?
C13 C14 H14A 120.0 . . ?
C6 C5 C9 115.6(3) . . ?
C6 C5 C4 127.0(3) . . ?
C9 C5 C4 117.4(4) . . ?
C6 C7 C8 119.7(3) . . ?
C6 C7 H7A 120.1 . . ?
C8 C7 H7A 120.1 . . ?
C10 C41 C42 111.2(3) . . ?
C10 C41 H41A 109.4 . . ?
C42 C41 H41A 109.4 . . ?
C10 C41 H41B 109.4 . . ?
C42 C41 H41B 109.4 . . ?
H41A C41 H41B 108.0 . . ?
C18 C24 H24A 109.5 . . ?
C18 C24 H24B 109.5 . . ?
H24A C24 H24B 109.5 . . ?
C18 C24 H24C 109.5 . . ?
H24A C24 H24C 109.5 . . ?
H24B C24 H24C 109.5 . . ?
C18 C23 H23A 109.5 . . ?
C18 C23 H23B 109.5 . . ?
H23A C23 H23B 109.5 . . ?
C18 C23 H23C 109.5 . . ?
H23A C23 H23C 109.5 . . ?
H23B C23 H23C 109.5 . . ?
C14 C15 C16 121.5(3) . . ?
C14 C15 H15A 119.2 . . ?
C16 C15 H15A 119.2 . . ?
C1 C2 C3 119.3(4) . . ?
C1 C2 H2B 120.4 . . ?
C3 C2 H2B 120.4 . . ?
C17 C22 H22A 109.5 . . ?
C17 C22 H22B 109.5 . . ?
H22A C22 H22B 109.5 . . ?
C17 C22 H22C 109.5 . . ?
H22A C22 H22C 109.5 . . ?
H22B C22 H22C 109.5 . . ?
C7 C6 C5 121.0(3) . . ?
C7 C6 H6A 119.5 . . ?
C5 C6 H6A 119.5 . . ?
C41 C42 H42A 109.5 . . ?
C41 C42 H42B 109.5 . . ?
H42A C42 H42B 109.5 . . ?
C41 C42 H42C 109.5 . . ?
H42A C42 H42C 109.5 . . ?
H42B C42 H42C 109.5 . . ?
C3 C4 C5 118.7(4) . . ?
C3 C4 H4A 120.7 . . ?
C5 C4 H4A 120.7 . . ?
C4 C3 C2 124.1(4) . . ?
C4 C3 H3A 118.0 . . ?
C2 C3 H3A 118.0 . . ?
C17 C21 H21A 109.5 . . ?
C17 C21 H21B 109.5 . . ?
H21A C21 H21B 109.5 . . ?
C17 C21 H21C 109.5 . . ?
H21A C21 H21C 109.5 . . ?
H21B C21 H21C 109.5 . . ?

loop_
_geom_bond_atom_site_label_1
_geom_bond_atom_site_label_2
_geom_bond_distance
_geom_bond_site_symmetry_2
_geom_bond_publ_flag
Al1 O1 1.881(2) . ?
Al1 C31 1.955(3) . ?
Al1 C32 1.981(3) . ?
Al1 N1 1.991(3) . ?
O1 C1 1.324(4) . ?
N2 C10 1.287(4) . ?
N2 C11 1.454(4) . ?
C12 C13 1.394(5) . ?
C12 C11 1.405(4) . ?
C12 C17 1.520(5) . ?
N1 C8 1.328(4) . ?
N1 C9 1.353(4) . ?
C11 C16 1.404(4) . ?
C9 C5 1.415(5) . ?
C9 C1 1.429(5) . ?
C8 C7 1.411(4) . ?
C8 C10 1.491(5) . ?
C16 C15 1.393(5) . ?
C16 C18 1.520(4) . ?
C10 C41 1.500(4) . ?
C31 H31A 0.9800 . ?
C31 H31B 0.9800 . ?
C31 H31C 0.9800 . ?
C32 H32A 0.9800 . ?
C32 H32B 0.9800 . ?
C32 H32C 0.9800 . ?
C17 C22 1.528(5) . ?
C17 C21 1.533(5) . ?
C17 H17A 1.0000 . ?
C13 C14 1.377(5) . ?
C13 H13A 0.9500 . ?
C18 C23 1.534(5) . ?
C18 C24 1.536(5) . ?
C18 H18A 1.0000 . ?
C1 C2 1.386(5) . ?
C14 C15 1.374(5) . ?
C14 H14A 0.9500 . ?
C5 C6 1.406(6) . ?
C5 C4 1.416(5) . ?
C7 C6 1.372(5) . ?
C7 H7A 0.9500 . ?
C41 C42 1.541(5) . ?
C41 H41A 0.9900 . ?
C41 H41B 0.9900 . ?
C24 H24A 0.9800 . ?
C24 H24B 0.9800 . ?
C24 H24C 0.9800 . ?
C23 H23A 0.9800 . ?
C23 H23B 0.9800 . ?
C23 H23C 0.9800 . ?
C15 H15A 0.9500 . ?
C2 C3 1.409(6) . ?
C2 H2B 0.9500 . ?
C22 H22A 0.9800 . ?
C22 H22B 0.9800 . ?
C22 H22C 0.9800 . ?
C6 H6A 0.9500 . ?
C42 H42A 0.9800 . ?
C42 H42B 0.9800 . ?
C42 H42C 0.9800 . ?
C4 C3 1.372(6) . ?
C4 H4A 0.9500 . ?
C3 H3A 0.9500 . ?
C21 H21A 0.9800 . ?
C21 H21B 0.9800 . ?
C21 H21C 0.9800 . ?

loop_
_geom_torsion_atom_site_label_1
_geom_torsion_atom_site_label_2
_geom_torsion_atom_site_label_3
_geom_torsion_atom_site_label_4
_geom_torsion
_geom_torsion_site_symmetry_1
_geom_torsion_site_symmetry_2
_geom_torsion_site_symmetry_3
_geom_torsion_site_symmetry_4
_geom_torsion_publ_flag
C31 Al1 O1 C1 144.3(2) . . . . ?
C32 Al1 O1 C1 -88.3(2) . . . . ?
N1 Al1 O1 C1 12.2(2) . . . . ?
O1 Al1 N1 C8 176.5(3) . . . . ?
C31 Al1 N1 C8 79.0(3) . . . . ?
C32 Al1 N1 C8 -81.6(3) . . . . ?
O1 Al1 N1 C9 -12.5(2) . . . . ?
C31 Al1 N1 C9 -110.0(2) . . . . ?
C32 Al1 N1 C9 89.5(2) . . . . ?
C13 C12 C11 C16 2.9(4) . . . . ?
C17 C12 C11 C16 -176.8(3) . . . . ?
C13 C12 C11 N2 179.4(3) . . . . ?
C17 C12 C11 N2 -0.2(4) . . . . ?
C10 N2 C11 C16 -100.3(3) . . . . ?
C10 N2 C11 C12 83.1(3) . . . . ?
C8 N1 C9 C5 1.7(5) . . . . ?
Al1 N1 C9 C5 -170.1(2) . . . . ?
C8 N1 C9 C1 -177.7(3) . . . . ?
Al1 N1 C9 C1 10.5(3) . . . . ?
C9 N1 C8 C7 -2.1(5) . . . . ?
Al1 N1 C8 C7 168.2(2) . . . . ?
C9 N1 C8 C10 175.5(3) . . . . ?
Al1 N1 C8 C10 -14.2(4) . . . . ?
C12 C11 C16 C15 -2.1(4) . . . . ?
N2 C11 C16 C15 -178.6(3) . . . . ?
C12 C11 C16 C18 175.3(3) . . . . ?
N2 C11 C16 C18 -1.2(4) . . . . ?
C11 N2 C10 C8 -171.9(2) . . . . ?
C11 N2 C10 C41 7.2(4) . . . . ?
N1 C8 C10 N2 4.4(4) . . . . ?
C7 C8 C10 N2 -178.2(3) . . . . ?
N1 C8 C10 C41 -174.7(3) . . . . ?
C7 C8 C10 C41 2.7(5) . . . . ?
C13 C12 C17 C22 -52.0(4) . . . . ?
C11 C12 C17 C22 127.6(3) . . . . ?
C13 C12 C17 C21 71.7(4) . . . . ?
C11 C12 C17 C21 -108.7(4) . . . . ?
C11 C12 C13 C14 -1.4(5) . . . . ?
C17 C12 C13 C14 178.3(3) . . . . ?
C15 C16 C18 C23 72.6(4) . . . . ?
C11 C16 C18 C23 -104.8(3) . . . . ?
C15 C16 C18 C24 -50.9(4) . . . . ?
C11 C16 C18 C24 131.8(3) . . . . ?
Al1 O1 C1 C2 171.1(3) . . . . ?
Al1 O1 C1 C9 -9.8(4) . . . . ?
N1 C9 C1 O1 -1.0(4) . . . . ?
C5 C9 C1 O1 179.6(3) . . . . ?
N1 C9 C1 C2 178.1(3) . . . . ?
C5 C9 C1 C2 -1.3(5) . . . . ?
C12 C13 C14 C15 -0.9(5) . . . . ?
N1 C9 C5 C6 0.0(5) . . . . ?
C1 C9 C5 C6 179.3(3) . . . . ?
N1 C9 C5 C4 -178.5(3) . . . . ?
C1 C9 C5 C4 0.9(5) . . . . ?
N1 C8 C7 C6 0.8(5) . . . . ?
C10 C8 C7 C6 -176.4(3) . . . . ?
N2 C10 C41 C42 102.3(4) . . . . ?
C8 C10 C41 C42 -78.7(4) . . . . ?
C13 C14 C15 C16 1.7(6) . . . . ?
C11 C16 C15 C14 -0.2(5) . . . . ?
C18 C16 C15 C14 -177.7(3) . . . . ?
O1 C1 C2 C3 -179.9(3) . . . . ?
C9 C1 C2 C3 1.1(5) . . . . ?
C8 C7 C6 C5 0.9(5) . . . . ?
C9 C5 C6 C7 -1.2(5) . . . . ?
C4 C5 C6 C7 177.0(3) . . . . ?
C6 C5 C4 C3 -178.5(3) . . . . ?
C9 C5 C4 C3 -0.3(5) . . . . ?
C5 C4 C3 C2 0.1(6) . . . . ?
C1 C2 C3 C4 -0.6(6) . . . . ?
